data_4509784
loop_
_publ_author_name
'Tzeng, Biing-Chiau'
'Chang, Tsung-Yi'

_publ_section_title
;
 Toward Copper(I)-Iodide-Based Coordination Architectures
 viaN,N&#x2032;-Bis(pyridylcarbonyl)-4,4&#x2032;-diaminodiphenyl Ether
 with Different Solvent Compositions
;
_journal_issue 12
_journal_name_full 'Crystal Growth &amp; Design'
_journal_page_first 5343
_journal_paper_doi 10.1021/cg900828v
_journal_volume 9
_journal_year 2009
_chemical_formula_moiety 'C8 H18 Cu N6, H2 O, 2(I)'
_chemical_formula_sum 'C8 H20 Cu I2 N6 O'
_chemical_formula_weight 533.65
_chemical_name_systematic ?
_space_group_IT_number 60
_symmetry_cell_setting orthorhombic
_symmetry_space_group_name_Hall '-P 2n 2ab'
_symmetry_space_group_name_H-M 'P b c n'
_atom_sites_solution_hydrogens geom
_atom_sites_solution_primary direct
_atom_sites_solution_secondary difmap
_audit_creation_method SHELXL-97
_cell_angle_alpha 90.00
_cell_angle_beta 90.00
_cell_angle_gamma 90.00
_cell_formula_units_Z 4
_cell_length_a 13.2089(11)
_cell_length_b 16.6608(14)
_cell_length_c 8.2977(7)
_cell_measurement_reflns_used 328
_cell_measurement_temperature 294(2)
_cell_measurement_theta_max 23.529
_cell_measurement_theta_min -23.529
_cell_volume 1826.1(3)
_computing_cell_refinement 'BRUKER SMART'
_computing_data_collection 'BRUKER SMART'
_computing_data_reduction 'BRUKER SAINT'
_computing_molecular_graphics Ortep-3
_computing_publication_material 'Wingx publication routines (Farrugia, 1999)'
_computing_structure_refinement 'SHELXL-97 (Sheldrick, 1997)'
_computing_structure_solution 'SHELXS-97 (Sheldrick, 1990)'
_diffrn_ambient_temperature 294(2)
_diffrn_measured_fraction_theta_full 0.988
_diffrn_measured_fraction_theta_max 0.988
_diffrn_measurement_device_type 'Bruker Smart Apex'
_diffrn_measurement_method 'phi-omega scan'
_diffrn_radiation_monochromator graphite
_diffrn_radiation_source 'fine-focus sealed tube'
_diffrn_radiation_type MoK\a
_diffrn_radiation_wavelength 0.71073
_diffrn_reflns_av_R_equivalents 0.0242
_diffrn_reflns_av_sigmaI/netI 0.0128
_diffrn_reflns_limit_h_max 17
_diffrn_reflns_limit_h_min -17
_diffrn_reflns_limit_k_max 22
_diffrn_reflns_limit_k_min -22
_diffrn_reflns_limit_l_max 11
_diffrn_reflns_limit_l_min -11
_diffrn_reflns_number 19635
_diffrn_reflns_theta_full 28.30
_diffrn_reflns_theta_max 28.30
_diffrn_reflns_theta_min 1.97
_diffrn_standards_decay_% 0
_exptl_absorpt_coefficient_mu 4.577
_exptl_absorpt_correction_T_max 0.5728
_exptl_absorpt_correction_T_min 0.3302
_exptl_absorpt_correction_type empirical
_exptl_absorpt_process_details SADABS
_exptl_crystal_colour red
_exptl_crystal_density_diffrn 1.941
_exptl_crystal_density_method 'not measured'
_exptl_crystal_description pillar
_exptl_crystal_F_000 1012
_exptl_crystal_size_max 0.31
_exptl_crystal_size_mid 0.14
_exptl_crystal_size_min 0.14
_refine_diff_density_max 0.852
_refine_diff_density_min -0.915
_refine_diff_density_rms 0.127
_refine_ls_extinction_method none
_refine_ls_goodness_of_fit_ref 1.152
_refine_ls_hydrogen_treatment mixed
_refine_ls_matrix_type full
_refine_ls_number_parameters 107
_refine_ls_number_reflns 2249
_refine_ls_number_restraints 0
_refine_ls_restrained_S_all 1.152
_refine_ls_R_factor_all 0.0343
_refine_ls_R_factor_gt 0.0294
_refine_ls_shift/su_max 0.001
_refine_ls_shift/su_mean 0.000
_refine_ls_structure_factor_coef Fsqd
_refine_ls_weighting_details 'calc w=1/[\s^2^(Fo^2^)+(0.0405P)^2^+1.8048P] where P=(Fo^2^+2Fc^2^)/3'
_refine_ls_weighting_scheme calc
_refine_ls_wR_factor_gt 0.0859
_refine_ls_wR_factor_ref 0.0897
_reflns_number_gt 1884
_reflns_number_total 2276
_reflns_threshold_expression >2sigma(I)
_cod_data_source_file cg900828vsup1.cif
_cod_data_source_block '[Cu(dmtap)2]I2'
_cod_depositor_comments
;
The following automatic conversions were performed:

'_symmetry_cell_setting' value 'Orthorhombic' changed to
'orthorhombic' according to
/home/saulius/struct/CIF-dictionaries/cif_core.dic dictionary named
'cif_core.dic' version 2.4.2 from
2011-04-26.

'_exptl_absorpt_correction_type' value 'Empirical'
changed to 'empirical' according to
/home/saulius/struct/CIF-dictionaries/cif_core.dic dictionary named
'cif_core.dic' version 2.4.2 from 2011-04-26.

Automatic conversion script
Id: cif_fix_values 1891 2012-01-12 08:04:46Z andrius 
;
_cod_database_code 4509784

loop_
_symmetry_equiv_pos_as_xyz
'x, y, z'
'-x+1/2, -y+1/2, z+1/2'
'-x, y, -z+1/2'
'x+1/2, -y+1/2, -z'
'-x, -y, -z'
'x-1/2, y-1/2, -z-1/2'
'x, -y, z-1/2'
'-x-1/2, y-1/2, z'

loop_
_atom_site_label
_atom_site_type_symbol
_atom_site_fract_x
_atom_site_fract_y
_atom_site_fract_z
_atom_site_U_iso_or_equiv
_atom_site_adp_type
_atom_site_occupancy
_atom_site_symmetry_multiplicity
_atom_site_calc_flag
_atom_site_refinement_flags
Cu1 Cu 1.0000 0.0000 0.5000 0.03759(15) Uani 1 2 d S
I1 I 0.75909(2) 0.343946(16) 0.25324(2) 0.05165(12) Uani 1 1 d .
O1 O 1.0000 0.5000 0.5000 0.51(3) Uani 1 2 d S
N1 N 0.87994(19) 0.02469(14) 0.3740(3) 0.0467(6) Uani 1 1 d .
N2 N 0.88729(19) 0.16315(15) 0.3775(3) 0.0413(5) Uani 1 1 d .
N3 N 1.0222(2) 0.11467(16) 0.5242(4) 0.0452(6) Uani 1 1 d .
C1 C 0.8411(2) 0.09258(16) 0.3373(4) 0.0405(6) Uani 1 1 d .
C2 C 0.9713(2) 0.17416(17) 0.4724(4) 0.0384(6) Uani 1 1 d .
C3 C 0.9965(2) 0.2590(2) 0.5075(4) 0.0514(9) Uani 1 1 d .
H3A H 1.0570 0.2613 0.5715 0.077 Uiso 1 1 calc R
H3B H 0.9417 0.2834 0.5655 0.077 Uiso 1 1 calc R
H3C H 1.0072 0.2873 0.4081 0.077 Uiso 1 1 calc R
C4 C 0.7439(3) 0.0999(3) 0.2477(4) 0.0571(11) Uani 1 1 d .
H4A H 0.7220 0.0477 0.2133 0.086 Uiso 1 1 calc R
H4B H 0.7535 0.1337 0.1553 0.086 Uiso 1 1 calc R
H4C H 0.6935 0.1231 0.3169 0.086 Uiso 1 1 calc R
H1 H 0.835(3) -0.013(2) 0.331(4) 0.053(9) Uiso 1 1 d .
H2 H 0.859(3) 0.200(2) 0.357(4) 0.052(10) Uiso 1 1 d .
H3 H 1.064(2) 0.1260(19) 0.571(4) 0.035(9) Uiso 1 1 d .
H1A H 0.936(5) 0.485(4) 0.475(8) 0.033(16) Uiso 0.50 1 d P
H1B H 1.056(6) 0.484(5) 0.456(10) 0.05(2) Uiso 0.50 1 d P

loop_
_atom_site_aniso_label
_atom_site_aniso_U_11
_atom_site_aniso_U_22
_atom_site_aniso_U_33
_atom_site_aniso_U_23
_atom_site_aniso_U_13
_atom_site_aniso_U_12
Cu1 0.0321(3) 0.0289(2) 0.0517(3) 0.0022(2) -0.00456(18) 0.00055(16)
I1 0.04970(17) 0.04567(17) 0.05957(19) 0.00088(9) 0.00144(8) 0.01643(9)
O1 0.121(10) 0.31(2) 1.11(7) -0.33(3) -0.03(2) 0.026(10)
N1 0.0413(13) 0.0328(11) 0.0660(16) -0.0004(11) -0.0125(12) -0.0018(10)
N2 0.0396(12) 0.0315(11) 0.0529(14) 0.0038(10) -0.0037(11) 0.0045(10)
N3 0.0380(12) 0.0348(13) 0.0627(17) 0.0000(12) -0.0127(12) -0.0021(10)
C1 0.0361(13) 0.0376(13) 0.0477(15) 0.0003(12) -0.0028(11) 0.0012(11)
C2 0.0368(12) 0.0311(13) 0.0473(15) 0.0013(11) 0.0025(12) -0.0010(11)
C3 0.051(2) 0.0336(15) 0.069(2) 0.0002(16) -0.0083(14) -0.0023(12)
C4 0.045(2) 0.050(2) 0.076(3) 0.0029(16) -0.0200(15) 0.0027(15)

loop_
_atom_type_symbol
_atom_type_description
_atom_type_scat_dispersion_real
_atom_type_scat_dispersion_imag
_atom_type_scat_source
C C 0.0033 0.0016 'International Tables Vol C Tables 4.2.6.8 and 6.1.1.4'
H H 0.0000 0.0000 'International Tables Vol C Tables 4.2.6.8 and 6.1.1.4'
N N 0.0061 0.0033 'International Tables Vol C Tables 4.2.6.8 and 6.1.1.4'
O O 0.0106 0.0060 'International Tables Vol C Tables 4.2.6.8 and 6.1.1.4'
Cu Cu 0.3201 1.2651 'International Tables Vol C Tables 4.2.6.8 and 6.1.1.4'
I I -0.4742 1.8119 'International Tables Vol C Tables 4.2.6.8 and 6.1.1.4'

loop_
_geom_angle_atom_site_label_1
_geom_angle_atom_site_label_2
_geom_angle_atom_site_label_3
_geom_angle
_geom_angle_site_symmetry_1
_geom_angle_site_symmetry_3
N3 Cu1 N3 180.00(3) 5_756 .
N3 Cu1 N1 91.68(11) 5_756 .
N3 Cu1 N1 88.32(11) . .
N3 Cu1 N1 88.32(11) 5_756 5_756
N3 Cu1 N1 91.68(11) . 5_756
N1 Cu1 N1 180.00(14) . 5_756
C1 N1 Cu1 130.0(2) . .
C1 N2 C2 128.0(3) . .
C2 N3 Cu1 130.6(2) . .
N1 C1 N2 121.6(3) . .
N1 C1 C4 122.5(3) . .
N2 C1 C4 115.9(3) . .
N3 C2 N2 121.1(3) . .
N3 C2 C3 123.9(3) . .
N2 C2 C3 115.0(3) . .

loop_
_geom_bond_atom_site_label_1
_geom_bond_atom_site_label_2
_geom_bond_distance
_geom_bond_site_symmetry_2
Cu1 N3 1.943(3) 5_756
Cu1 N3 1.943(3) .
Cu1 N1 1.943(2) .
Cu1 N1 1.943(2) 5_756
O1 H1B 0.87(8) .
N1 C1 1.279(3) .
N2 C1 1.366(4) .
N2 C2 1.373(4) .
N3 C2 1.273(4) .
C1 C4 1.488(4) .
C2 C3 1.481(4) .
